data_2020091
loop_
_publ_author_name
'Gerhardt, Valeska'
'Bolte, Michael'

_publ_section_title
;
 Cocrystals of 2,6-dichloroaniline and 2,6-dichlorophenol plus three new
 pseudopolymorphs of their coformers
;
_journal_coeditor_code SK3598
_journal_issue 9
_journal_name_full 'Acta Crystallographica Section C'
_journal_page_first
;
;
_journal_paper_doi 10.1107/S2053229615015119
_journal_volume 71
_journal_year 2015
_chemical_formula_iupac 'C6 H4 Cl2 O, C4 H7 N5 '
_chemical_formula_moiety 'C6 H4 Cl2 O, C4 H7 N5 '
_chemical_formula_sum 'C10 H11 Cl2 N5 O'
_chemical_formula_weight 288.14
_chemical_name_systematic
;
2,4-Diamino-6-methyl-1,3,5-triazine--2,6-dichlorophenol (1/1)
;
_space_group_IT_number 2
_symmetry_cell_setting triclinic
_symmetry_space_group_name_Hall '-P 1'
_symmetry_space_group_name_H-M 'P -1'
_atom_sites_solution_hydrogens geom
_atom_sites_solution_primary direct
_atom_sites_solution_secondary difmap
_audit_creation_method SHELXL-97
_cell_angle_alpha 93.929(11)
_cell_angle_beta 96.214(11)
_cell_angle_gamma 100.121(11)
_cell_formula_units_Z 2
_cell_length_a 5.0318(7)
_cell_length_b 8.5779(11)
_cell_length_c 15.008(2)
_cell_measurement_reflns_used 2942
_cell_measurement_temperature 173(2)
_cell_measurement_theta_max 26.04
_cell_measurement_theta_min 3.49
_cell_volume 631.41(15)
_computing_cell_refinement
;
X-AREA (Stoe & Cie, 2001)
;
_computing_data_collection
;
X-AREA (Stoe & Cie, 2001)
;
_computing_data_reduction
;
X-AREA (Stoe & Cie, 2001)
;
_computing_molecular_graphics
;
Mercury (Macrae <i>et al.</i>,  2008) and XP in SHELXTL-Plus (Sheldrick,
2008)
;
_computing_publication_material
;
publCIF (Westrip, 2010)
;
_computing_structure_refinement
;
SHELXL97 (Sheldrick, 2008)
;
_computing_structure_solution
;
SHELXS97 (Sheldrick, 2008)
;
_diffrn_ambient_temperature 173(2)
_diffrn_measured_fraction_theta_full 0.995
_diffrn_measured_fraction_theta_max 0.989
_diffrn_measurement_device_type 'Stoe IPDS II two-circle'
_diffrn_measurement_method \w
_diffrn_radiation_monochromator 'Genix 3D multilayer optics'
_diffrn_radiation_source 'Genix 3D I\mS microfocus X-ray source'
_diffrn_radiation_type MoK\a
_diffrn_radiation_wavelength 0.71073
_diffrn_reflns_av_R_equivalents 0.0326
_diffrn_reflns_av_sigmaI/netI 0.0370
_diffrn_reflns_limit_h_max 5
_diffrn_reflns_limit_h_min -6
_diffrn_reflns_limit_k_max 10
_diffrn_reflns_limit_k_min -10
_diffrn_reflns_limit_l_max 16
_diffrn_reflns_limit_l_min -18
_diffrn_reflns_number 5126
_diffrn_reflns_theta_full 25.00
_diffrn_reflns_theta_max 25.61
_diffrn_reflns_theta_min 3.49
_diffrn_standards_number 0
_exptl_absorpt_coefficient_mu 0.509
_exptl_absorpt_correction_T_max 0.872
_exptl_absorpt_correction_T_min 0.719
_exptl_absorpt_correction_type multi-scan
_exptl_absorpt_process_details
;
(X-AREA; Stoe & Cie, 2001)
;
_exptl_crystal_colour colourless
_exptl_crystal_density_diffrn 1.516
_exptl_crystal_density_method 'not measured'
_exptl_crystal_description needle
_exptl_crystal_F_000 296
_exptl_crystal_size_max 0.19
_exptl_crystal_size_mid 0.12
_exptl_crystal_size_min 0.06
_refine_diff_density_max 0.189
_refine_diff_density_min -0.213
_refine_ls_extinction_method none
_refine_ls_goodness_of_fit_ref 1.026
_refine_ls_hydrogen_treatment mixed
_refine_ls_matrix_type full
_refine_ls_number_parameters 180
_refine_ls_number_reflns 2354
_refine_ls_number_restraints 0
_refine_ls_restrained_S_all 1.026
_refine_ls_R_factor_all 0.0484
_refine_ls_R_factor_gt 0.0332
_refine_ls_shift/su_max 0.000
_refine_ls_shift/su_mean 0.000
_refine_ls_structure_factor_coef Fsqd
_refine_ls_weighting_details 'calc w=1/[\s^2^(Fo^2^)+(0.0448P)^2^+0.0000P] where P=(Fo^2^+2Fc^2^)/3'
_refine_ls_weighting_scheme calc
_refine_ls_wR_factor_gt 0.0766
_refine_ls_wR_factor_ref 0.0809
_reflns_number_gt 1864
_reflns_number_total 2354
_reflns_threshold_expression I>2\s(I)
_cod_data_source_file sk3598sup1.cif
_cod_data_source_block III
_cod_database_code 2020091

loop_
_symmetry_equiv_pos_as_xyz
'x, y, z'
'-x, -y, -z'

loop_
_atom_site_type_symbol
_atom_site_label
_atom_site_fract_x
_atom_site_fract_y
_atom_site_fract_z
_atom_site_U_iso_or_equiv
_atom_site_adp_type
_atom_site_calc_flag
_atom_site_refinement_flags
_atom_site_occupancy
_atom_site_symmetry_multiplicity
_atom_site_disorder_assembly
_atom_site_disorder_group
N N1B 0.9771(3) 0.16148(16) 0.42259(10) 0.0264(3) Uani d . 1 1 . .
C C2B 0.8271(4) 0.21542(19) 0.48369(12) 0.0246(4) Uani d . 1 1 . .
N N2B 0.7876(4) 0.1316(2) 0.55389(12) 0.0329(4) Uani d . 1 1 . .
H H2B1 0.706(5) 0.168(3) 0.5937(16) 0.040 Uiso d . 1 1 . .
H H2B2 0.853(5) 0.048(3) 0.5601(16) 0.040 Uiso d . 1 1 . .
N N3B 0.7150(3) 0.34583(16) 0.47818(10) 0.0248(3) Uani d . 1 1 . .
C C4B 0.7728(4) 0.42905(19) 0.40828(11) 0.0227(4) Uani d . 1 1 . .
N N4B 0.6633(4) 0.55767(19) 0.39815(12) 0.0294(4) Uani d . 1 1 . .
H H4B1 0.679(5) 0.603(3) 0.3510(16) 0.035 Uiso d . 1 1 . .
H H4B2 0.545(5) 0.579(3) 0.4332(16) 0.035 Uiso d . 1 1 . .
N N5B 0.9340(3) 0.39039(16) 0.34689(10) 0.0256(3) Uani d . 1 1 . .
C C6B 1.0255(4) 0.2552(2) 0.35688(12) 0.0246(4) Uani d . 1 1 . .
C C61B 1.1942(4) 0.2055(2) 0.28837(14) 0.0332(5) Uani d . 1 1 . .
H H6B1 1.3221 0.1434 0.3158 0.050 Uiso calc PR 0.71(2) 1 A 1
H H6B2 1.2956 0.3000 0.2659 0.050 Uiso calc PR 0.71(2) 1 A 1
H H6B3 1.0758 0.1404 0.2383 0.050 Uiso calc PR 0.71(2) 1 A 1
H H6BA 1.3856 0.2532 0.3069 0.050 Uiso calc PR 0.29(2) 1 A 2
H H6BB 1.1342 0.2412 0.2302 0.050 Uiso calc PR 0.29(2) 1 A 2
H H6BC 1.1738 0.0894 0.2829 0.050 Uiso calc PR 0.29(2) 1 A 2
C C1A 0.1526(4) 0.6818(2) 0.19030(12) 0.0261(4) Uani d . 1 1 . .
O O1A 0.1896(3) 0.62854(16) 0.27128(9) 0.0325(3) Uani d . 1 1 . .
H H1A 0.083(6) 0.545(3) 0.2841(17) 0.049 Uiso d . 1 1 . .
C C2A -0.0606(4) 0.6224(2) 0.12390(13) 0.0326(4) Uani d . 1 1 . .
Cl Cl2A -0.30587(12) 0.46466(7) 0.14567(4) 0.04572(17) Uani d . 1 1 . .
C C3A -0.0874(5) 0.6851(3) 0.04147(15) 0.0466(6) Uani d . 1 1 . .
H H3A -0.2353 0.6409 -0.0030 0.056 Uiso calc R 1 1 . .
C C4A 0.1029(6) 0.8121(3) 0.02492(16) 0.0551(7) Uani d . 1 1 . .
H H4A 0.0858 0.8563 -0.0313 0.066 Uiso calc R 1 1 . .
C C5A 0.3175(6) 0.8757(3) 0.08890(16) 0.0473(6) Uani d . 1 1 . .
H H5A 0.4482 0.9638 0.0773 0.057 Uiso calc R 1 1 . .
C C6A 0.3417(4) 0.8105(2) 0.17021(13) 0.0315(4) Uani d . 1 1 . .
Cl Cl6A 0.61299(11) 0.88885(6) 0.25170(4) 0.04033(16) Uani d . 1 1 . .

loop_
_atom_site_aniso_label
_atom_site_aniso_U_11
_atom_site_aniso_U_22
_atom_site_aniso_U_33
_atom_site_aniso_U_12
_atom_site_aniso_U_13
_atom_site_aniso_U_23
N1B 0.0305(9) 0.0197(7) 0.0300(8) 0.0056(6) 0.0067(7) 0.0020(6)
C2B 0.0262(10) 0.0188(8) 0.0280(9) 0.0020(7) 0.0032(8) 0.0016(7)
N2B 0.0466(12) 0.0248(8) 0.0336(9) 0.0150(8) 0.0145(8) 0.0093(7)
N3B 0.0244(8) 0.0221(7) 0.0283(8) 0.0048(6) 0.0038(6) 0.0039(6)
C4B 0.0192(9) 0.0215(8) 0.0257(9) 0.0016(7) -0.0013(7) 0.0026(7)
N4B 0.0314(10) 0.0301(8) 0.0319(9) 0.0131(7) 0.0091(7) 0.0126(7)
N5B 0.0246(8) 0.0243(8) 0.0282(8) 0.0038(6) 0.0049(6) 0.0036(6)
C6B 0.0236(10) 0.0201(8) 0.0284(9) 0.0015(7) 0.0014(7) 0.0004(7)
C61B 0.0354(12) 0.0279(9) 0.0386(11) 0.0066(8) 0.0140(9) 0.0027(8)
C1A 0.0271(10) 0.0267(9) 0.0275(9) 0.0099(7) 0.0065(8) 0.0046(7)
O1A 0.0320(8) 0.0326(7) 0.0295(7) -0.0032(6) -0.0015(6) 0.0107(6)
C2A 0.0330(11) 0.0364(10) 0.0298(10) 0.0095(8) 0.0055(8) 0.0035(8)
Cl2A 0.0367(3) 0.0533(3) 0.0395(3) -0.0067(2) -0.0046(2) 0.0029(2)
C3A 0.0510(15) 0.0591(14) 0.0296(11) 0.0143(11) -0.0035(10) 0.0059(10)
C4A 0.0724(19) 0.0630(15) 0.0335(12) 0.0149(14) 0.0078(12) 0.0223(11)
C5A 0.0588(16) 0.0437(12) 0.0433(13) 0.0072(11) 0.0191(12) 0.0179(10)
C6A 0.0316(11) 0.0303(10) 0.0349(11) 0.0080(8) 0.0091(9) 0.0049(8)
Cl6A 0.0348(3) 0.0338(3) 0.0491(3) -0.0038(2) 0.0066(2) 0.0050(2)

loop_
_atom_type_symbol
_atom_type_description
_atom_type_scat_dispersion_real
_atom_type_scat_dispersion_imag
_atom_type_scat_source
C C 0.0033 0.0016 'International Tables Vol C Tables 4.2.6.8 and 6.1.1.4'
H H 0.0000 0.0000 'International Tables Vol C Tables 4.2.6.8 and 6.1.1.4'
N N 0.0061 0.0033 'International Tables Vol C Tables 4.2.6.8 and 6.1.1.4'
O O 0.0106 0.0060 'International Tables Vol C Tables 4.2.6.8 and 6.1.1.4'
Cl Cl 0.1484 0.1585 'International Tables Vol C Tables 4.2.6.8 and 6.1.1.4'

loop_
_geom_angle_atom_site_label_1
_geom_angle_atom_site_label_2
_geom_angle_atom_site_label_3
_geom_angle
C6B N1B C2B 114.68(15)
N2B C2B N3B 117.89(17)
N2B C2B N1B 117.13(16)
N3B C2B N1B 124.98(15)
C2B N2B H2B1 117.3(15)
C2B N2B H2B2 121.3(16)
H2B1 N2B H2B2 121(2)
C4B N3B C2B 114.98(15)
N4B C4B N3B 117.81(17)
N4B C4B N5B 117.79(16)
N3B C4B N5B 124.40(16)
C4B N4B H4B1 118.5(15)
C4B N4B H4B2 119.1(14)
H4B1 N4B H4B2 121(2)
C6B N5B C4B 115.45(14)
N1B C6B N5B 125.32(17)
N1B C6B C61B 117.75(16)
N5B C6B C61B 116.93(15)
C6B C61B H6B1 109.5
C6B C61B H6B2 109.5
C6B C61B H6B3 109.5
C6B C61B H6BA 109.5
C6B C61B H6BB 109.5
H6BA C61B H6BB 109.5
C6B C61B H6BC 109.5
H6BA C61B H6BC 109.5
H6BB C61B H6BC 109.5
O1A C1A C2A 125.68(17)
O1A C1A C6A 117.98(18)
C2A C1A C6A 116.34(17)
C1A O1A H1A 120.0(17)
C1A C2A C3A 122.5(2)
C1A C2A Cl2A 118.49(14)
C3A C2A Cl2A 119.03(18)
C4A C3A C2A 119.1(2)
C4A C3A H3A 120.4
C2A C3A H3A 120.4
C5A C4A C3A 120.5(2)
C5A C4A H4A 119.7
C3A C4A H4A 119.7
C4A C5A C6A 119.4(2)
C4A C5A H5A 120.3
C6A C5A H5A 120.3
C5A C6A C1A 122.1(2)
C5A C6A Cl6A 119.97(17)
C1A C6A Cl6A 117.89(14)

loop_
_geom_bond_atom_site_label_1
_geom_bond_atom_site_label_2
_geom_bond_distance
N1B C6B 1.330(2)
N1B C2B 1.356(2)
C2B N2B 1.329(2)
C2B N3B 1.342(2)
N2B H2B1 0.84(2)
N2B H2B2 0.85(3)
N3B C4B 1.338(2)
C4B N4B 1.328(2)
C4B N5B 1.354(2)
N4B H4B1 0.83(2)
N4B H4B2 0.87(3)
N5B C6B 1.332(2)
C6B C61B 1.488(3)
C61B H6B1 0.9800
C61B H6B2 0.9800
C61B H6B3 0.9800
C61B H6BA 0.9800
C61B H6BB 0.9800
C61B H6BC 0.9800
C1A O1A 1.333(2)
C1A C2A 1.382(3)
C1A C6A 1.397(3)
O1A H1A 0.86(3)
C2A C3A 1.385(3)
C2A Cl2A 1.738(2)
C3A C4A 1.374(4)
C3A H3A 0.9500
C4A C5A 1.372(4)
C4A H4A 0.9500
C5A C6A 1.379(3)
C5A H5A 0.9500
C6A Cl6A 1.736(2)

loop_
_geom_hbond_atom_site_label_D
_geom_hbond_atom_site_label_H
_geom_hbond_atom_site_label_A
_geom_hbond_site_symmetry_A
_geom_hbond_distance_DH
_geom_hbond_distance_HA
_geom_hbond_distance_DA
_geom_hbond_angle_DHA
N4B H4B1 O1A . 0.83(2) 2.68(2) 3.060(2) 110(2)
N4B H4B1 Cl6A . 0.83(2) 3.01(2) 3.7354(17) 147(2)
N2B H2B1 O1A 2_666 0.84(2) 2.53(2) 3.200(2) 139(2)
N2B H2B2 N1B 2_756 0.85(3) 2.14(3) 2.987(2) 179(2)
N4B H4B2 N3B 2_666 0.87(3) 2.11(3) 2.977(2) 174(2)
O1A H1A N5B 1_455 0.86(3) 1.78(3) 2.6123(19) 160(3)

loop_
_geom_torsion_atom_site_label_1
_geom_torsion_atom_site_label_2
_geom_torsion_atom_site_label_3
_geom_torsion_atom_site_label_4
_geom_torsion
C6B N1B C2B N2B -175.78(18)
C6B N1B C2B N3B 4.6(3)
N2B C2B N3B C4B 177.00(17)
N1B C2B N3B C4B -3.4(3)
C2B N3B C4B N4B 178.67(16)
C2B N3B C4B N5B -0.9(3)
N4B C4B N5B C6B -176.09(17)
N3B C4B N5B C6B 3.5(3)
C2B N1B C6B N5B -1.7(3)
C2B N1B C6B C61B 178.69(17)
C4B N5B C6B N1B -2.1(3)
C4B N5B C6B C61B 177.56(16)
O1A C1A C2A C3A 179.3(2)
C6A C1A C2A C3A 0.3(3)
O1A C1A C2A Cl2A 0.1(3)
C6A C1A C2A Cl2A -178.86(14)
C1A C2A C3A C4A -0.6(3)
Cl2A C2A C3A C4A 178.52(19)
C2A C3A C4A C5A 0.3(4)
C3A C4A C5A C6A 0.3(4)
C4A C5A C6A C1A -0.6(3)
C4A C5A C6A Cl6A 179.68(19)
O1A C1A C6A C5A -178.74(19)
C2A C1A C6A C5A 0.3(3)
O1A C1A C6A Cl6A 1.0(2)
C2A C1A C6A Cl6A -179.97(14)

_cod_database_fobs_code 2020091
